data_7151772
loop_
_publ_author_name
'Schanderl, Martin'
'Jeong, Won Boo'
'Schwarz, Michael'
'Reiser, Oliver'

_publ_section_title
;
 Stereoselective rearrangement of guaianolides to tricyclic
 \d-valerolactones.
;
_journal_issue 7
_journal_name_full 'Organic &amp; biomolecular chemistry'
_journal_page_first 2543
_journal_page_last 2547
_journal_paper_doi 10.1039/c0ob00919a
_journal_volume 9
_journal_year 2011
_chemical_absolute_configuration syn
_chemical_compound_source 'see text'
_chemical_formula_moiety 'C15 H20 O4'
_chemical_formula_sum 'C15 H20 O4'
_chemical_formula_weight 264.31
_chemical_name_systematic ?
_space_group_IT_number 4
_symmetry_cell_setting monoclinic
_symmetry_Int_Tables_number 4
_symmetry_space_group_name_Hall 'P 2yb'
_symmetry_space_group_name_H-M 'P 1 21 1'
_atom_sites_solution_hydrogens geom
_atom_sites_solution_primary direct
_atom_sites_solution_secondary difmap
_cell_angle_alpha 90
_cell_angle_beta 95.532(11)
_cell_angle_gamma 90
_cell_formula_units_Z 4
_cell_length_a 5.6695(5)
_cell_length_b 13.7791(13)
_cell_length_c 18.0400(17)
_cell_measurement_reflns_used 7034
_cell_measurement_temperature 297
_cell_measurement_theta_max 25.91
_cell_measurement_theta_min 1.86
_cell_volume 1402.7(2)
_computing_cell_refinement 'STOE (1998)'
_computing_data_collection 'STOE (1998)'
_computing_data_reduction 'STOE (1998)'
_computing_molecular_graphics 'PLATON (Spek, 1990)'
_computing_publication_material 'PLATON (Spek, 2003)'
_computing_structure_refinement 'SHELXL-97 (Sheldrick, 1997)'
_computing_structure_solution 'SIR-97 (Altomare, 1999)'
_diffrn_ambient_temperature 297(1)
_diffrn_measured_fraction_theta_full 0.995
_diffrn_measured_fraction_theta_max 0.995
_diffrn_measurement_device_type 'STOE-IPDS diffractometer'
_diffrn_measurement_method rotation
_diffrn_radiation_monochromator graphite
_diffrn_radiation_source 'fine-focus sealed tube'
_diffrn_radiation_type 'Mo K\a'
_diffrn_radiation_wavelength 0.71073
_diffrn_reflns_av_R_equivalents 0.0551
_diffrn_reflns_av_sigmaI/netI 0.0591
_diffrn_reflns_limit_h_max 6
_diffrn_reflns_limit_h_min -6
_diffrn_reflns_limit_k_max 16
_diffrn_reflns_limit_k_min -16
_diffrn_reflns_limit_l_max 22
_diffrn_reflns_limit_l_min -22
_diffrn_reflns_number 19944
_diffrn_reflns_reduction_process
;
;
_diffrn_reflns_theta_full 25.91
_diffrn_reflns_theta_max 25.91
_diffrn_reflns_theta_min 1.86
_diffrn_standards_decay_% 0
_diffrn_standards_number 0
_exptl_absorpt_coefficient_mu 0.090
_exptl_absorpt_correction_T_max 0.982
_exptl_absorpt_correction_T_min 0.972
_exptl_absorpt_correction_type none
_exptl_crystal_colour 'translucent colourless'
_exptl_crystal_density_diffrn 1.252
_exptl_crystal_density_method 'Not Measured'
_exptl_crystal_description prism
_exptl_crystal_F_000 568
_exptl_crystal_size_max 0.320
_exptl_crystal_size_mid 0.240
_exptl_crystal_size_min 0.200
_refine_diff_density_max 0.161
_refine_diff_density_min -0.144
_refine_diff_density_rms 0.033
_refine_ls_abs_structure_details 'Flack H.D. (1983), Acta Cryst. A39, 876-881'
_refine_ls_abs_structure_Flack 0.3(13)
_refine_ls_extinction_method none
_refine_ls_goodness_of_fit_ref 0.788
_refine_ls_hydrogen_treatment constr
_refine_ls_matrix_type full
_refine_ls_number_parameters 343
_refine_ls_number_reflns 5396
_refine_ls_number_restraints 1
_refine_ls_restrained_S_all 0.788
_refine_ls_R_factor_all 0.1075
_refine_ls_R_factor_gt 0.0469
_refine_ls_shift/su_max 0.000
_refine_ls_shift/su_mean 0.000
_refine_ls_structure_factor_coef Fsqd
_refine_ls_weighting_details 'calc w=1/[\s^2^(Fo^2^)+(0.0615P)^2^] where P=(Fo^2^+2Fc^2^)/3'
_refine_ls_weighting_scheme calc
_refine_ls_wR_factor_gt 0.1047
_refine_ls_wR_factor_ref 0.1228
_reflns_number_gt 2515
_reflns_number_total 5396
_reflns_threshold_expression I>2\s(I)
_cod_data_source_file c0ob00919a.txt
_cod_data_source_block i201
_cod_depositor_comments
;
The following automatic conversions were performed:
'_symmetry_cell_setting' value 'Monoclinic' changed to 'monoclinic'
according to '/home/saulius/struct/CIF-dictionaries/cif_core.dic'
dictionary named 'cif_core.dic' version 2.4.1 from 2010-06-29.

Automatic conversion script
Id: cif_fix_enum 1555 2011-01-17 13:19:09Z saulius 
;
_cod_original_sg_symbol_H-M 'P 21'
_cod_database_code 7151772

loop_
_symmetry_equiv_pos_site_id
_symmetry_equiv_pos_as_xyz
1 x,y,z
2 -x,1/2+y,-z

loop_
_atom_site_aniso_label
_atom_site_aniso_U_11
_atom_site_aniso_U_22
_atom_site_aniso_U_33
_atom_site_aniso_U_23
_atom_site_aniso_U_13
_atom_site_aniso_U_12
O1 0.084(2) 0.0688(19) 0.107(2) -0.0102(18) 0.0277(17) -0.0258(16)
O2 0.100(3) 0.101(3) 0.139(3) -0.041(2) 0.010(2) -0.035(2)
O3 0.0661(16) 0.0787(19) 0.0651(14) 0.0140(13) 0.0148(13) 0.0079(14)
O4 0.075(2) 0.138(3) 0.0768(18) 0.0183(17) 0.0167(16) 0.0002(19)
C1 0.070(3) 0.067(3) 0.112(4) -0.028(3) 0.017(3) -0.009(2)
C2 0.067(2) 0.079(3) 0.078(2) -0.009(2) 0.010(2) -0.006(2)
C3 0.054(2) 0.061(2) 0.0634(19) -0.0063(18) 0.0145(17) 0.0023(19)
C4 0.0544(19) 0.045(2) 0.074(2) -0.0016(18) 0.0224(18) 0.0037(17)
C5 0.061(2) 0.046(2) 0.087(3) -0.005(2) 0.027(2) -0.001(2)
C6 0.082(3) 0.056(2) 0.106(3) 0.010(2) 0.046(3) 0.009(2)
C7 0.087(3) 0.079(3) 0.082(3) 0.023(2) 0.030(2) 0.019(3)
C8 0.073(3) 0.082(3) 0.079(2) 0.016(2) 0.014(2) 0.013(2)
C9 0.052(2) 0.058(2) 0.063(2) 0.0015(18) 0.0156(17) 0.0106(19)
C10 0.056(2) 0.053(2) 0.067(2) 0.0011(18) 0.0072(17) 0.0058(19)
C11 0.062(2) 0.063(2) 0.068(2) 0.0025(19) 0.008(2) -0.007(2)
C12 0.054(2) 0.060(2) 0.067(2) 0.0064(19) 0.0144(17) 0.0071(19)
C13 0.072(2) 0.078(3) 0.078(2) -0.006(2) 0.005(2) -0.002(2)
C14 0.068(3) 0.067(2) 0.053(2) -0.0070(18) 0.002(2) -0.008(2)
C15 0.102(3) 0.099(3) 0.054(2) -0.001(2) 0.000(2) -0.002(3)
O5 0.086(2) 0.0723(19) 0.0863(19) -0.0013(17) 0.0225(15) -0.0188(16)
O6 0.095(2) 0.102(3) 0.115(2) -0.033(2) 0.0117(19) -0.0358(19)
O7 0.0688(16) 0.084(2) 0.0549(13) 0.0179(12) 0.0147(12) 0.0125(14)
O8 0.082(2) 0.176(4) 0.0686(17) 0.0251(19) 0.0178(16) 0.014(2)
C16 0.063(2) 0.065(3) 0.100(3) -0.024(2) 0.014(2) -0.015(2)
C17 0.066(2) 0.083(3) 0.068(2) -0.003(2) 0.0101(19) -0.004(2)
C18 0.0505(19) 0.053(2) 0.0610(19) -0.0088(17) 0.0156(17) 0.0032(18)
C19 0.055(2) 0.046(2) 0.0624(19) 0.0045(17) 0.0217(17) 0.0043(17)
C20 0.062(2) 0.052(2) 0.071(2) -0.0012(19) 0.0222(19) -0.007(2)
C21 0.078(3) 0.063(3) 0.090(3) 0.019(2) 0.037(2) 0.005(2)
C22 0.083(3) 0.079(3) 0.069(2) 0.016(2) 0.025(2) 0.019(2)
C23 0.067(2) 0.088(3) 0.065(2) 0.018(2) 0.0129(18) 0.008(2)
C24 0.0492(19) 0.057(2) 0.0577(19) 0.0007(17) 0.0135(16) 0.0055(18)
C25 0.051(2) 0.059(2) 0.066(2) 0.0044(18) 0.0103(17) 0.0022(19)
C26 0.064(2) 0.060(2) 0.071(2) 0.0048(19) 0.015(2) -0.005(2)
C27 0.057(2) 0.057(2) 0.0529(19) 0.0078(16) 0.0104(16) 0.0032(18)
C28 0.076(3) 0.069(3) 0.079(2) -0.008(2) 0.003(2) -0.005(2)
C29 0.072(3) 0.071(3) 0.0486(19) -0.0063(17) 0.003(2) -0.006(2)
C30 0.107(3) 0.082(3) 0.0516(19) 0.000(2) -0.004(2) 0.001(2)

loop_
_atom_site_label
_atom_site_type_symbol
_atom_site_thermal_displace_type
_atom_site_fract_x
_atom_site_fract_y
_atom_site_fract_z
_atom_site_occupancy
_atom_site_U_iso_or_equiv
_atom_site_calc_flag
_atom_site_refinement_flags
O1 O Uani -1.1080(5) -0.4638(2) -0.00332(18) 1.000 0.0854(11) . .
O2 O Uani -1.3139(6) -0.4758(2) -0.1121(2) 1.000 0.1134(17) . .
O3 O Uani -0.7437(5) -0.19222(18) -0.14426(13) 1.000 0.0694(10) . .
O4 O Uani -0.4019(6) -0.1911(3) -0.19507(14) 1.000 0.0960(13) . .
C1 C Uani -1.1483(8) -0.4372(3) -0.0755(3) 1.000 0.0825(19) . .
C2 C Uani -0.9831(7) -0.3680(3) -0.1074(2) 1.000 0.0745(14) . .
C3 C Uani -0.8414(6) -0.3040(3) -0.05089(18) 1.000 0.0589(11) . .
C4 C Uani -0.7409(6) -0.3679(2) 0.01310(19) 1.000 0.0568(11) . .
C5 C Uani -0.9500(6) -0.4094(3) 0.0496(2) 1.000 0.0634(14) . .
C6 C Uani -0.8789(8) -0.4728(3) 0.1160(2) 1.000 0.0789(16) . .
C7 C Uani -0.7286(8) -0.4135(3) 0.1737(2) 1.000 0.0813(17) . .
C8 C Uani -0.5097(7) -0.3736(3) 0.1408(2) 1.000 0.0776(16) . .
C9 C Uani -0.5690(6) -0.3164(3) 0.07009(18) 1.000 0.0570(12) . .
C10 C Uani -0.4718(6) -0.2318(3) 0.05396(18) 1.000 0.0586(12) . .
C11 C Uani -0.5210(7) -0.1831(3) -0.02144(19) 1.000 0.0642(12) . .
C12 C Uani -0.6404(6) -0.2492(3) -0.08084(18) 1.000 0.0598(12) . .
C13 C Uani -0.2982(7) -0.1753(3) 0.1057(2) 1.000 0.0761(14) . .
C14 C Uani -0.6063(7) -0.1691(3) -0.19788(19) 1.000 0.0629(14) . .
C15 C Uani -0.7414(8) -0.1136(3) -0.25911(19) 1.000 0.0855(16) . .
O5 O Uani -2.0704(5) -0.4704(2) -0.48172(16) 1.000 0.0806(11) . .
O6 O Uani -2.2899(6) -0.4884(2) -0.58805(18) 1.000 0.1039(14) . .
O7 O Uani -1.7363(5) -0.20532(18) -0.63752(12) 1.000 0.0687(10) . .
O8 O Uani -1.4143(6) -0.2144(3) -0.69702(14) 1.000 0.1082(16) . .
C16 C Uani -2.1235(8) -0.4473(3) -0.5541(3) 1.000 0.0756(16) . .
C17 C Uani -1.9657(7) -0.3783(3) -0.5908(2) 1.000 0.0721(14) . .
C18 C Uani -1.8176(6) -0.3115(3) -0.53894(17) 1.000 0.0542(11) . .
C19 C Uani -1.7076(6) -0.3715(2) -0.47320(18) 1.000 0.0534(11) . .
C20 C Uani -1.9087(6) -0.4114(3) -0.4331(2) 1.000 0.0606(12) . .
C21 C Uani -1.8288(7) -0.4707(3) -0.3654(2) 1.000 0.0751(17) . .
C22 C Uani -1.6768(7) -0.4062(3) -0.3110(2) 1.000 0.0759(16) . .
C23 C Uani -1.4660(7) -0.3671(3) -0.34797(19) 1.000 0.0729(14) . .
C24 C Uani -1.5327(6) -0.3157(3) -0.42037(18) 1.000 0.0541(11) . .
C25 C Uani -1.4404(6) -0.2322(3) -0.44165(18) 1.000 0.0584(12) . .
C26 C Uani -1.4982(7) -0.1890(3) -0.51820(19) 1.000 0.0645(12) . .
C27 C Uani -1.6236(6) -0.2586(3) -0.57381(17) 1.000 0.0553(11) . .
C28 C Uani -1.2680(7) -0.1712(3) -0.3929(2) 1.000 0.0750(16) . .
C29 C Uani -1.6159(8) -0.1897(3) -0.69555(18) 1.000 0.0641(15) . .
C30 C Uani -1.7563(8) -0.1366(3) -0.75575(18) 1.000 0.0810(15) . .
H2A H Uiso -1.07430 -0.32660 -0.14300 1.000 0.0890 calc R
H2B H Uiso -0.87330 -0.40470 -0.13440 1.000 0.0890 calc R
H3 H Uiso -0.94940 -0.25680 -0.03160 1.000 0.0710 calc R
H4 H Uiso -0.65660 -0.42190 -0.00780 1.000 0.0680 calc R
H5 H Uiso -1.04010 -0.35460 0.06700 1.000 0.0760 calc R
H6A H Uiso -0.78920 -0.52810 0.10090 1.000 0.0940 calc R
H6B H Uiso -1.01900 -0.49670 0.13700 1.000 0.0940 calc R
H7A H Uiso -0.67960 -0.45400 0.21650 1.000 0.0980 calc R
H7B H Uiso -0.82170 -0.36020 0.19050 1.000 0.0980 calc R
H8A H Uiso -0.42290 -0.33210 0.17740 1.000 0.0930 calc R
H8B H Uiso -0.40700 -0.42720 0.13040 1.000 0.0930 calc R
H11A H Uiso -0.62110 -0.12690 -0.01620 1.000 0.0770 calc R
H11B H Uiso -0.37240 -0.16030 -0.03760 1.000 0.0770 calc R
H12 H Uiso -0.52460 -0.29520 -0.09740 1.000 0.0720 calc R
H13A H Uiso -0.36870 -0.16050 0.15070 1.000 0.0910 calc R
H13B H Uiso -0.25740 -0.11610 0.08200 1.000 0.0910 calc R
H13C H Uiso -0.15780 -0.21340 0.11750 1.000 0.0910 calc R
H15A H Uiso -0.87160 -0.15220 -0.28050 1.000 0.1030 calc R
H15B H Uiso -0.63860 -0.09820 -0.29670 1.000 0.1030 calc R
H15C H Uiso -0.80080 -0.05470 -0.23950 1.000 0.1030 calc R
H17A H Uiso -2.06380 -0.33890 -0.62610 1.000 0.0870 calc R
H17B H Uiso -1.86020 -0.41590 -0.61890 1.000 0.0870 calc R
H18 H Uiso -1.92290 -0.26310 -0.51980 1.000 0.0650 calc R
H19 H Uiso -1.62360 -0.42640 -0.49310 1.000 0.0640 calc R
H20 H Uiso -1.99890 -0.35600 -0.41660 1.000 0.0730 calc R
H21A H Uiso -1.73740 -0.52610 -0.37950 1.000 0.0900 calc R
H21B H Uiso -1.96520 -0.49440 -0.34230 1.000 0.0900 calc R
H22A H Uiso -1.77120 -0.35260 -0.29540 1.000 0.0910 calc R
H22B H Uiso -1.62100 -0.44350 -0.26720 1.000 0.0910 calc R
H23A H Uiso -1.37860 -0.32260 -0.31390 1.000 0.0880 calc R
H23B H Uiso -1.36130 -0.42070 -0.35690 1.000 0.0880 calc R
H26A H Uiso -1.35220 -0.16760 -0.53700 1.000 0.0770 calc R
H26B H Uiso -1.59740 -0.13230 -0.51400 1.000 0.0770 calc R
H27 H Uiso -1.50980 -0.30540 -0.59060 1.000 0.0670 calc R
H28A H Uiso -1.33940 -0.15210 -0.34900 1.000 0.0900 calc R
H28B H Uiso -1.22750 -0.11430 -0.41970 1.000 0.0900 calc R
H28C H Uiso -1.12730 -0.20820 -0.37880 1.000 0.0900 calc R
H30A H Uiso -1.89630 -0.17300 -0.77180 1.000 0.0970 calc R
H30B H Uiso -1.66310 -0.12780 -0.79690 1.000 0.0970 calc R
H30C H Uiso -1.80080 -0.07430 -0.73760 1.000 0.0970 calc R

loop_
_atom_type_symbol
_atom_type_description
_atom_type_scat_dispersion_real
_atom_type_scat_dispersion_imag
_atom_type_scat_source
O O 0.0106 0.0060 'International Tables Vol C Tables 4.2.6.8 and 6.1.1.4'
H H 0.0000 0.0000 'International Tables Vol C Tables 4.2.6.8 and 6.1.1.4'
C C 0.0033 0.0016 'International Tables Vol C Tables 4.2.6.8 and 6.1.1.4'

loop_
_geom_angle_atom_site_label_1
_geom_angle_atom_site_label_2
_geom_angle_atom_site_label_3
_geom_angle
_geom_angle_site_symmetry_1
_geom_angle_site_symmetry_2
_geom_angle_site_symmetry_3
_geom_angle_publ_flag
C1 O1 C5 122.0(3) . . . yes
C12 O3 C14 118.5(3) . . . yes
C16 O5 C20 121.4(3) . . . yes
C27 O7 C29 119.1(3) . . . yes
O2 C1 C2 123.4(5) . . . yes
O1 C1 C2 119.4(4) . . . yes
O1 C1 O2 117.0(4) . . . yes
C1 C2 C3 115.1(3) . . . no
C2 C3 C4 108.0(3) . . . no
C2 C3 C12 114.8(3) . . . no
C4 C3 C12 108.7(3) . . . no
C3 C4 C5 107.2(3) . . . no
C5 C4 C9 111.0(3) . . . no
C3 C4 C9 114.3(3) . . . no
O1 C5 C6 108.9(3) . . . yes
O1 C5 C4 111.5(3) . . . yes
C4 C5 C6 113.7(3) . . . no
C5 C6 C7 108.8(3) . . . no
C6 C7 C8 110.5(3) . . . no
C7 C8 C9 113.1(3) . . . no
C8 C9 C10 125.3(3) . . . no
C4 C9 C8 113.8(3) . . . no
C4 C9 C10 120.8(3) . . . no
C9 C10 C13 125.2(3) . . . no
C11 C10 C13 112.3(3) . . . no
C9 C10 C11 122.5(3) . . . no
C10 C11 C12 113.5(3) . . . no
O3 C12 C11 110.4(3) . . . yes
O3 C12 C3 106.8(3) . . . yes
C3 C12 C11 110.4(3) . . . no
O3 C14 C15 111.4(3) . . . yes
O4 C14 C15 126.0(4) . . . yes
O3 C14 O4 122.6(3) . . . yes
C3 C2 H2A 108.00 . . . no
C1 C2 H2A 108.00 . . . no
C1 C2 H2B 109.00 . . . no
H2A C2 H2B 108.00 . . . no
C3 C2 H2B 108.00 . . . no
C4 C3 H3 108.00 . . . no
C12 C3 H3 108.00 . . . no
C2 C3 H3 108.00 . . . no
C9 C4 H4 108.00 . . . no
C3 C4 H4 108.00 . . . no
C5 C4 H4 108.00 . . . no
C6 C5 H5 107.00 . . . no
O1 C5 H5 107.00 . . . no
C4 C5 H5 108.00 . . . no
C5 C6 H6A 110.00 . . . no
C7 C6 H6B 110.00 . . . no
C5 C6 H6B 110.00 . . . no
C7 C6 H6A 110.00 . . . no
H6A C6 H6B 108.00 . . . no
C8 C7 H7A 110.00 . . . no
C8 C7 H7B 110.00 . . . no
H7A C7 H7B 108.00 . . . no
C6 C7 H7B 110.00 . . . no
C6 C7 H7A 110.00 . . . no
C9 C8 H8A 109.00 . . . no
C7 C8 H8A 109.00 . . . no
C7 C8 H8B 109.00 . . . no
H8A C8 H8B 108.00 . . . no
C9 C8 H8B 109.00 . . . no
C10 C11 H11B 109.00 . . . no
C10 C11 H11A 109.00 . . . no
H11A C11 H11B 108.00 . . . no
C12 C11 H11A 109.00 . . . no
C12 C11 H11B 109.00 . . . no
C11 C12 H12 110.00 . . . no
C3 C12 H12 110.00 . . . no
O3 C12 H12 110.00 . . . no
C10 C13 H13B 110.00 . . . no
C10 C13 H13A 109.00 . . . no
H13A C13 H13C 109.00 . . . no
C10 C13 H13C 109.00 . . . no
H13A C13 H13B 110.00 . . . no
H13B C13 H13C 109.00 . . . no
C14 C15 H15B 109.00 . . . no
C14 C15 H15C 110.00 . . . no
H15A C15 H15C 109.00 . . . no
H15B C15 H15C 109.00 . . . no
H15A C15 H15B 110.00 . . . no
C14 C15 H15A 109.00 . . . no
O5 C16 O6 117.9(4) . . . yes
O5 C16 C17 119.3(4) . . . yes
O6 C16 C17 122.7(4) . . . yes
C16 C17 C18 115.6(3) . . . no
C17 C18 C19 108.2(3) . . . no
C17 C18 C27 114.9(3) . . . no
C19 C18 C27 109.0(3) . . . no
C18 C19 C20 107.3(3) . . . no
C18 C19 C24 114.0(3) . . . no
C20 C19 C24 111.2(3) . . . no
O5 C20 C19 112.1(3) . . . yes
O5 C20 C21 108.0(3) . . . yes
C19 C20 C21 113.9(3) . . . no
C20 C21 C22 108.2(3) . . . no
C21 C22 C23 110.0(3) . . . no
C22 C23 C24 113.9(3) . . . no
C19 C24 C23 113.7(3) . . . no
C19 C24 C25 120.4(3) . . . no
C23 C24 C25 125.7(3) . . . no
C24 C25 C26 123.1(3) . . . no
C24 C25 C28 124.3(3) . . . no
C26 C25 C28 112.7(3) . . . no
C25 C26 C27 113.7(3) . . . no
O7 C27 C18 106.9(3) . . . yes
O7 C27 C26 110.2(3) . . . yes
C18 C27 C26 110.2(3) . . . no
O7 C29 O8 122.6(3) . . . yes
O7 C29 C30 112.4(4) . . . yes
O8 C29 C30 125.0(4) . . . yes
C16 C17 H17A 108.00 . . . no
C16 C17 H17B 108.00 . . . no
C18 C17 H17A 108.00 . . . no
C18 C17 H17B 108.00 . . . no
H17A C17 H17B 107.00 . . . no
C17 C18 H18 108.00 . . . no
C19 C18 H18 108.00 . . . no
C27 C18 H18 108.00 . . . no
C18 C19 H19 108.00 . . . no
C20 C19 H19 108.00 . . . no
C24 C19 H19 108.00 . . . no
O5 C20 H20 108.00 . . . no
C19 C20 H20 108.00 . . . no
C21 C20 H20 108.00 . . . no
C20 C21 H21A 110.00 . . . no
C20 C21 H21B 110.00 . . . no
C22 C21 H21A 110.00 . . . no
C22 C21 H21B 110.00 . . . no
H21A C21 H21B 108.00 . . . no
C21 C22 H22A 110.00 . . . no
C21 C22 H22B 110.00 . . . no
C23 C22 H22A 110.00 . . . no
C23 C22 H22B 110.00 . . . no
H22A C22 H22B 108.00 . . . no
C22 C23 H23A 109.00 . . . no
C22 C23 H23B 109.00 . . . no
C24 C23 H23A 109.00 . . . no
C24 C23 H23B 109.00 . . . no
H23A C23 H23B 108.00 . . . no
C25 C26 H26A 109.00 . . . no
C25 C26 H26B 109.00 . . . no
C27 C26 H26A 109.00 . . . no
C27 C26 H26B 109.00 . . . no
H26A C26 H26B 108.00 . . . no
O7 C27 H27 110.00 . . . no
C18 C27 H27 110.00 . . . no
C26 C27 H27 110.00 . . . no
C25 C28 H28A 109.00 . . . no
C25 C28 H28B 110.00 . . . no
C25 C28 H28C 110.00 . . . no
H28A C28 H28B 109.00 . . . no
H28A C28 H28C 109.00 . . . no
H28B C28 H28C 110.00 . . . no
C29 C30 H30A 110.00 . . . no
C29 C30 H30B 109.00 . . . no
C29 C30 H30C 109.00 . . . no
H30A C30 H30B 109.00 . . . no
H30A C30 H30C 109.00 . . . no
H30B C30 H30C 109.00 . . . no

loop_
_geom_bond_atom_site_label_1
_geom_bond_atom_site_label_2
_geom_bond_distance
_geom_bond_site_symmetry_1
_geom_bond_site_symmetry_2
_geom_bond_publ_flag
O1 C1 1.351(6) . . yes
O1 C5 1.453(5) . . yes
O2 C1 1.217(6) . . yes
O3 C12 1.463(4) . . yes
O3 C14 1.338(5) . . yes
O4 C14 1.194(5) . . yes
O5 C16 1.350(6) . . yes
O5 C20 1.455(5) . . yes
O6 C16 1.214(6) . . yes
O7 C27 1.458(4) . . yes
O7 C29 1.321(4) . . yes
O8 C29 1.195(6) . . yes
C1 C2 1.491(6) . . no
C2 C3 1.518(5) . . no
C3 C12 1.510(5) . . no
C3 C4 1.518(5) . . no
C4 C5 1.522(5) . . no
C4 C9 1.522(5) . . no
C5 C6 1.506(5) . . no
C6 C7 1.519(6) . . no
C7 C8 1.529(6) . . no
C8 C9 1.510(5) . . no
C9 C10 1.334(6) . . no
C10 C13 1.506(5) . . no
C10 C11 1.518(5) . . no
C11 C12 1.515(5) . . no
C14 C15 1.493(5) . . no
C2 H2A 0.9700 . . no
C2 H2B 0.9700 . . no
C3 H3 0.9800 . . no
C4 H4 0.9800 . . no
C5 H5 0.9800 . . no
C6 H6B 0.9700 . . no
C6 H6A 0.9700 . . no
C7 H7A 0.9700 . . no
C7 H7B 0.9700 . . no
C8 H8B 0.9700 . . no
C8 H8A 0.9700 . . no
C11 H11B 0.9700 . . no
C11 H11A 0.9700 . . no
C12 H12 0.9800 . . no
C13 H13B 0.9600 . . no
C13 H13A 0.9600 . . no
C13 H13C 0.9600 . . no
C15 H15C 0.9600 . . no
C15 H15A 0.9600 . . no
C15 H15B 0.9600 . . no
C16 C17 1.502(6) . . no
C17 C18 1.509(5) . . no
C18 C19 1.529(5) . . no
C18 C27 1.507(5) . . no
C19 C20 1.512(5) . . no
C19 C24 1.517(5) . . no
C20 C21 1.503(5) . . no
C21 C22 1.527(5) . . no
C22 C23 1.522(6) . . no
C23 C24 1.502(5) . . no
C24 C25 1.336(6) . . no
C25 C26 1.511(5) . . no
C25 C28 1.507(5) . . no
C26 C27 1.515(5) . . no
C29 C30 1.477(5) . . no
C17 H17A 0.9700 . . no
C17 H17B 0.9700 . . no
C18 H18 0.9800 . . no
C19 H19 0.9800 . . no
C20 H20 0.9800 . . no
C21 H21A 0.9700 . . no
C21 H21B 0.9700 . . no
C22 H22A 0.9700 . . no
C22 H22B 0.9700 . . no
C23 H23A 0.9700 . . no
C23 H23B 0.9700 . . no
C26 H26A 0.9700 . . no
C26 H26B 0.9700 . . no
C27 H27 0.9800 . . no
C28 H28A 0.9600 . . no
C28 H28B 0.9600 . . no
C28 H28C 0.9600 . . no
C30 H30A 0.9600 . . no
C30 H30B 0.9600 . . no
C30 H30C 0.9600 . . no

loop_
_geom_contact_atom_site_label_1
_geom_contact_atom_site_label_2
_geom_contact_distance
_geom_contact_site_symmetry_1
_geom_contact_site_symmetry_2
_geom_contact_publ_flag
O2 C30 3.307(5) . 2_244 no
O4 C11 3.269(4) . . no
O6 C15 3.272(5) . 2_244 no
O8 C26 3.324(4) . . no
O1 H11A 2.7600 . 2_345 no
O2 H30B 2.6600 . 2_244 no
O2 H12 2.7800 . 1_455 no
O3 H2A 2.6400 . . no
O4 H2A 2.7400 . 1_655 no
O4 H11B 2.8600 . . no
O4 H23A 2.8200 . 1_655 no
O4 H28A 2.8800 . 1_655 no
O4 H12 2.4300 . . no
O5 H26B 2.9200 . 2_144 no
O6 H19 2.8000 . 1_455 no
O6 H15B 2.5700 . 2_244 no
O6 H26B 2.8200 . 2_144 no
O6 H27 2.8100 . 1_455 no
O7 H17A 2.6400 . . no
O8 H27 2.4000 . . no
O8 H8A 2.7800 . 1_454 no
O8 H13A 2.8800 . 1_454 no
O8 H17A 2.8400 . 1_655 no
C11 O4 3.269(4) . . no
C15 O6 3.272(5) . 2_254 no
C26 O8 3.324(4) . . no
C30 O2 3.307(5) . 2_254 no
C1 H4 2.9400 . . no
C1 H12 2.8900 . 1_455 no
C6 H8B 3.0900 . 1_455 no
C8 H13A 3.0400 . . no
C8 H13C 3.0300 . . no
C9 H12 3.0700 . . no
C9 H5 3.0500 . 1_655 no
C10 H3 3.0000 . . no
C10 H5 2.9700 . 1_655 no
C13 H8A 2.6500 . . no
C13 H5 2.9900 . 1_655 no
C13 H30B 2.9100 . 1_656 no
C13 H30A 3.0200 . 1_756 no
C14 H11B 3.0700 . . no
C15 H28A 2.9700 . 1_655 no
C16 H19 2.9500 . . no
C16 H27 2.9600 . 1_455 no
C20 H23B 3.0300 . 1_455 no
C23 H28A 3.0500 . . no
C23 H20 3.0300 . 1_655 no
C23 H28C 3.0000 . . no
C24 H20 3.0700 . 1_655 no
C24 H27 3.0900 . . no
C25 H20 3.0300 . 1_655 no
C25 H18 2.9800 . . no
C28 H15B 3.0200 . 1_455 no
C28 H23A 2.6400 . . no
C28 H15A 2.8900 . . no
C28 H20 3.0200 . 1_655 no
C30 H13A 2.9200 . 1_454 no
H2A O3 2.6400 . . no
H2A O4 2.7400 . 1_455 no
H2B H4 2.5000 . . no
H2B H12 2.5300 . . no
H3 C10 3.0000 . . no
H3 H11A 2.5800 . . no
H3 H5 2.3300 . . no
H4 H2B 2.5000 . . no
H4 H12 2.5400 . . no
H4 C1 2.9400 . . no
H5 H7B 2.4400 . . no
H5 H13C 2.2800 . 1_455 no
H5 C13 2.9900 . 1_455 no
H5 C9 3.0500 . 1_455 no
H5 C10 2.9700 . 1_455 no
H5 H3 2.3300 . . no
H6A H8B 2.5900 . . no
H6A H11B 2.3800 . 2_445 no
H6B H8B 2.3900 . 1_455 no
H6B H15C 2.3400 . 2_345 no
H7B H5 2.4400 . . no
H8A H13A 2.4400 . . no
H8A C13 2.6500 . . no
H8A H13C 2.5300 . . no
H8A O8 2.7800 . 1_656 no
H8B H6A 2.5900 . . no
H8B C6 3.0900 . 1_655 no
H8B H6B 2.3900 . 1_655 no
H11A H3 2.5800 . . no
H11A H13B 2.5900 . . no
H11A O1 2.7600 . 2_355 no
H11B C14 3.0700 . . no
H11B H13B 2.2800 . . no
H11B O4 2.8600 . . no
H11B H6A 2.3800 . 2_455 no
H12 H4 2.5400 . . no
H12 O4 2.4300 . . no
H12 O2 2.7800 . 1_655 no
H12 H2B 2.5300 . . no
H12 C1 2.8900 . 1_655 no
H12 C9 3.0700 . . no
H13A O8 2.8800 . 1_656 no
H13A C30 2.9200 . 1_656 no
H13A H8A 2.4400 . . no
H13A C8 3.0400 . . no
H13A H30B 2.0500 . 1_656 no
H13B H11B 2.2800 . . no
H13B H11A 2.5900 . . no
H13C C8 3.0300 . . no
H13C H8A 2.5300 . . no
H13C H30A 2.4300 . 1_756 no
H13C H5 2.2800 . 1_655 no
H15A H28C 2.3100 . . no
H15A C28 2.8900 . . no
H15B H28A 2.1500 . 1_655 no
H15B O6 2.5700 . 2_254 no
H15B C28 3.0200 . 1_655 no
H15C H6B 2.3400 . 2_355 no
H17A O7 2.6400 . . no
H17A O8 2.8400 . 1_455 no
H17B H19 2.5300 . . no
H17B H27 2.5200 . . no
H18 C25 2.9800 . . no
H18 H20 2.3300 . . no
H18 H26B 2.5700 . . no
H19 O6 2.8000 . 1_655 no
H19 C16 2.9500 . . no
H19 H17B 2.5300 . . no
H19 H21A 2.6000 . . no
H19 H27 2.5500 . . no
H20 C23 3.0300 . 1_455 no
H20 C24 3.0700 . 1_455 no
H20 C25 3.0300 . 1_455 no
H20 C28 3.0200 . 1_455 no
H20 H18 2.3300 . . no
H20 H22A 2.4300 . . no
H20 H23B 2.5700 . 1_455 no
H20 H28C 2.2900 . 1_455 no
H21A H19 2.6000 . . no
H21A H23B 2.5800 . . no
H21A H26A 2.5400 . 2_244 no
H21B H23B 2.4600 . 1_455 no
H21B H30C 2.3300 . 2_144 no
H22A H20 2.4300 . . no
H23A O4 2.8200 . 1_455 no
H23A C28 2.6400 . . no
H23A H28A 2.4500 . . no
H23A H28C 2.4900 . . no
H23B C20 3.0300 . 1_655 no
H23B H20 2.5700 . 1_655 no
H23B H21A 2.5800 . . no
H23B H21B 2.4600 . 1_655 no
H26A H28B 2.2900 . . no
H26A H21A 2.5400 . 2_254 no
H26B H18 2.5700 . . no
H26B H28B 2.5800 . . no
H26B O5 2.9200 . 2_154 no
H26B O6 2.8200 . 2_154 no
H27 O6 2.8100 . 1_655 no
H27 O8 2.4000 . . no
H27 C16 2.9600 . 1_655 no
H27 C24 3.0900 . . no
H27 H17B 2.5200 . . no
H27 H19 2.5500 . . no
H28A O4 2.8800 . 1_455 no
H28A C15 2.9700 . 1_455 no
H28A C23 3.0500 . . no
H28A H15B 2.1500 . 1_455 no
H28A H23A 2.4500 . . no
H28B H26A 2.2900 . . no
H28B H26B 2.5800 . . no
H28C C23 3.0000 . . no
H28C H15A 2.3100 . . no
H28C H20 2.2900 . 1_655 no
H28C H23A 2.4900 . . no
H30A C13 3.0200 . 1_354 no
H30A H13C 2.4300 . 1_354 no
H30B C13 2.9100 . 1_454 no
H30B H13A 2.0500 . 1_454 no
H30B O2 2.6600 . 2_254 no
H30C H21B 2.3300 . 2_154 no

loop_
_geom_hbond_atom_site_label_D
_geom_hbond_atom_site_label_H
_geom_hbond_atom_site_label_A
_geom_hbond_distance_DH
_geom_hbond_distance_HA
_geom_hbond_distance_DA
_geom_hbond_angle_DHA
_geom_hbond_site_symmetry_A
_geom_hbond_publ_flag
C15 H15B O6 0.9600 2.5700 3.272(5) 130.00 2_254 yes

loop_
_geom_torsion_atom_site_label_1
_geom_torsion_atom_site_label_2
_geom_torsion_atom_site_label_3
_geom_torsion_atom_site_label_4
_geom_torsion
_geom_torsion_site_symmetry_1
_geom_torsion_site_symmetry_2
_geom_torsion_site_symmetry_3
_geom_torsion_site_symmetry_4
_geom_torsion_publ_flag
C5 O1 C1 O2 -166.9(4) . . . . no
C5 O1 C1 C2 16.7(6) . . . . no
C1 O1 C5 C6 -161.3(4) . . . . no
C1 O1 C5 C4 -35.0(5) . . . . no
C12 O3 C14 C15 178.3(3) . . . . no
C12 O3 C14 O4 -1.9(6) . . . . no
C14 O3 C12 C11 86.6(4) . . . . no
C14 O3 C12 C3 -153.4(3) . . . . no
C20 O5 C16 O6 -167.0(4) . . . . no
C20 O5 C16 C17 17.6(5) . . . . no
C16 O5 C20 C19 -36.5(5) . . . . no
C16 O5 C20 C21 -162.7(3) . . . . no
C27 O7 C29 O8 -2.8(6) . . . . no
C27 O7 C29 C30 178.9(3) . . . . no
C29 O7 C27 C18 -149.7(3) . . . . no
C29 O7 C27 C26 90.6(4) . . . . no
O1 C1 C2 C3 -22.7(5) . . . . no
O2 C1 C2 C3 161.2(4) . . . . no
C1 C2 C3 C12 168.1(3) . . . . no
C1 C2 C3 C4 46.6(4) . . . . no
C4 C3 C12 O3 177.5(3) . . . . no
C12 C3 C4 C5 171.2(3) . . . . no
C12 C3 C4 C9 47.8(4) . . . . no
C2 C3 C4 C5 -63.7(3) . . . . no
C4 C3 C12 C11 -62.5(4) . . . . no
C2 C3 C4 C9 172.9(3) . . . . no
C2 C3 C12 O3 56.4(4) . . . . no
C2 C3 C12 C11 176.5(3) . . . . no
C9 C4 C5 O1 -176.5(3) . . . . no
C3 C4 C9 C10 -16.5(5) . . . . no
C3 C4 C5 O1 58.0(4) . . . . no
C3 C4 C5 C6 -178.4(3) . . . . no
C3 C4 C9 C8 168.0(3) . . . . no
C5 C4 C9 C8 46.7(4) . . . . no
C5 C4 C9 C10 -137.9(3) . . . . no
C9 C4 C5 C6 -52.9(4) . . . . no
O1 C5 C6 C7 -175.9(3) . . . . no
C4 C5 C6 C7 59.2(4) . . . . no
C5 C6 C7 C8 -58.3(4) . . . . no
C6 C7 C8 C9 54.5(4) . . . . no
C7 C8 C9 C10 136.0(4) . . . . no
C7 C8 C9 C4 -48.8(4) . . . . no
C4 C9 C10 C13 -179.3(3) . . . . no
C8 C9 C10 C11 173.6(3) . . . . no
C8 C9 C10 C13 -4.4(6) . . . . no
C4 C9 C10 C11 -1.3(5) . . . . no
C13 C10 C11 C12 164.7(3) . . . . no
C9 C10 C11 C12 -13.6(5) . . . . no
C10 C11 C12 C3 45.6(4) . . . . no
C10 C11 C12 O3 163.5(3) . . . . no
O6 C16 C17 C18 162.2(4) . . . . no
O5 C16 C17 C18 -22.6(5) . . . . no
C16 C17 C18 C27 167.3(3) . . . . no
C16 C17 C18 C19 45.2(4) . . . . no
C17 C18 C27 C26 176.2(3) . . . . no
C17 C18 C19 C20 -62.5(3) . . . . no
C27 C18 C19 C20 171.9(3) . . . . no
C19 C18 C27 O7 178.1(3) . . . . no
C19 C18 C27 C26 -62.2(4) . . . . no
C27 C18 C19 C24 48.3(4) . . . . no
C17 C18 C27 O7 56.5(4) . . . . no
C17 C18 C19 C24 173.9(3) . . . . no
C18 C19 C20 O5 58.4(4) . . . . no
C20 C19 C24 C23 45.9(4) . . . . no
C18 C19 C20 C21 -178.6(3) . . . . no
C24 C19 C20 O5 -176.3(3) . . . . no
C20 C19 C24 C25 -138.5(3) . . . . no
C18 C19 C24 C23 167.3(3) . . . . no
C18 C19 C24 C25 -17.1(5) . . . . no
C24 C19 C20 C21 -53.4(4) . . . . no
C19 C20 C21 C22 59.9(4) . . . . no
O5 C20 C21 C22 -175.0(3) . . . . no
C20 C21 C22 C23 -58.4(4) . . . . no
C21 C22 C23 C24 54.2(4) . . . . no
C22 C23 C24 C25 136.7(4) . . . . no
C22 C23 C24 C19 -48.0(4) . . . . no
C19 C24 C25 C26 -1.0(5) . . . . no
C19 C24 C25 C28 179.3(3) . . . . no
C23 C24 C25 C26 174.0(3) . . . . no
C23 C24 C25 C28 -5.7(6) . . . . no
C28 C25 C26 C27 166.5(3) . . . . no
C24 C25 C26 C27 -13.2(5) . . . . no
C25 C26 C27 O7 162.6(3) . . . . no
C25 C26 C27 C18 44.9(4) . . . . no
